data_4020090
loop_
_publ_author_name
'Unciti-Broceta, A.'
'Pineda-de-las-Infantas, M.J.'
'D\'iaz-Moch\'on, J.J.'
'Romagnoli, R.'
'Baraldi, P.G.'
'Gallo, M.A.'
'Espinosa, A.'

_journal_name_full 'Journal of Organic Chemistry'
_journal_page_first 2878
_journal_page_last 2880
_journal_paper_doi 10.1021/jo0478398
_journal_volume 70
_journal_year 2005
_chemical_formula_sum 'C15 H13 N7'
_chemical_formula_weight 291.31
_chemical_name_systematic
;
 6,11-dicyclopropylpyrido[2,3-e]Bis[1,2,4]triazolo[4,3-a:3',4'-c]pyrazine
;
_space_group_IT_number 61
_symmetry_cell_setting orthorhombic
_symmetry_space_group_name_Hall '-P 2ac 2ab'
_symmetry_space_group_name_H-M 'P b c a'
_atom_sites_solution_hydrogens geom
_atom_sites_solution_primary direct
_atom_sites_solution_secondary difmap
_cell_angle_alpha 90.00
_cell_angle_beta 90.00
_cell_angle_gamma 90.00
_cell_formula_units_Z 8
_cell_length_a 9.2462(6)
_cell_length_b 8.8456(6)
_cell_length_c 32.222(2)
_cell_measurement_reflns_used ?
_cell_measurement_temperature 298(2)
_cell_measurement_theta_max ?
_cell_measurement_theta_min ?
_cell_volume 2635.3(3)
_diffrn_ambient_temperature 298(2)
_diffrn_detector_area_resol_mean ?
_diffrn_measurement_device_type 'Siemens P4'
_diffrn_measurement_method '2\q/\w scans'
_diffrn_radiation_monochromator graphite
_diffrn_radiation_source 'fine-focus sealed tube'
_diffrn_radiation_type MoK\a
_diffrn_radiation_wavelength 0.71073
_diffrn_reflns_av_R_equivalents 0.0273
_diffrn_reflns_av_sigmaI/netI 0.0221
_diffrn_reflns_limit_h_max 12
_diffrn_reflns_limit_h_min -12
_diffrn_reflns_limit_k_max 11
_diffrn_reflns_limit_k_min -11
_diffrn_reflns_limit_l_max 43
_diffrn_reflns_limit_l_min -43
_diffrn_reflns_number 15327
_diffrn_reflns_theta_max 28.32
_diffrn_reflns_theta_min 2.53
_diffrn_standards_decay_% ?
_diffrn_standards_interval_count ?
_diffrn_standards_interval_time ?
_diffrn_standards_number ?
_exptl_absorpt_coefficient_mu 0.096
_exptl_absorpt_correction_T_max ?
_exptl_absorpt_correction_T_min ?
_exptl_absorpt_correction_type none
_exptl_absorpt_process_details ?
_exptl_crystal_colour colourless
_exptl_crystal_density_diffrn 1.458
_exptl_crystal_density_meas ?
_exptl_crystal_density_method 'not measured'
_exptl_crystal_description ?
_exptl_crystal_F_000 1216
_exptl_crystal_size_max 0.55
_exptl_crystal_size_mid 0.37
_exptl_crystal_size_min 0.09
_refine_ls_extinction_coef ?
_refine_ls_extinction_method none
_refine_ls_goodness_of_fit_ref 1.136
_refine_ls_hydrogen_treatment mixed
_refine_ls_matrix_type full
_refine_ls_number_parameters 251
_refine_ls_number_reflns 3073
_refine_ls_number_restraints 0
_refine_ls_restrained_S_all 1.136
_refine_ls_R_factor_all 0.0726
_refine_ls_R_factor_gt 0.0569
_refine_ls_shift/su_max 0.009
_refine_ls_shift/su_mean 0.001
_refine_ls_structure_factor_coef Fsqd
_refine_ls_weighting_details 'calc w=1/[\s^2^(Fo^2^)+(0.0530P)^2^+0.9789P] where P=(Fo^2^+2Fc^2^)/3'
_refine_ls_weighting_scheme calc
_refine_ls_wR_factor_gt 0.1302
_refine_ls_wR_factor_ref 0.1383
_reflns_number_gt 2454
_reflns_number_total 3073
_reflns_threshold_expression >2sigma(I)
_cod_database_code 4020090

loop_
_symmetry_equiv_pos_as_xyz
'x, y, z'
'-x+1/2, -y, z+1/2'
'-x, y+1/2, -z+1/2'
'x+1/2, -y+1/2, -z'
'-x, -y, -z'
'x-1/2, y, -z-1/2'
'x, -y-1/2, z-1/2'
'-x-1/2, y-1/2, z'

loop_
_atom_site_label
_atom_site_type_symbol
_atom_site_fract_x
_atom_site_fract_y
_atom_site_fract_z
_atom_site_U_iso_or_equiv
_atom_site_adp_type
_atom_site_occupancy
_atom_site_symmetry_multiplicity
_atom_site_calc_flag
_atom_site_refinement_flags
_atom_site_disorder_assembly
_atom_site_disorder_group
N1 N 0.57478(15) 0.13858(16) 0.33783(5) 0.0369(3) Uani 1 1 d . . .
N2 N 0.60665(15) -0.05592(17) 0.40434(4) 0.0382(4) Uani 1 1 d . . .
C3 C 0.44900(18) 0.0848(2) 0.35829(5) 0.0363(4) Uani 1 1 d . . .
N4 N 0.81014(17) 0.1791(2) 0.33114(5) 0.0481(4) Uani 1 1 d . . .
C5 C 0.71153(18) 0.1080(2) 0.35238(6) 0.0389(4) Uani 1 1 d . . .
C6 C 0.46512(18) -0.0144(2) 0.39182(6) 0.0373(4) Uani 1 1 d . . .
N7 N 0.84597(17) -0.0564(2) 0.40108(5) 0.0499(4) Uani 1 1 d . . .
C8 C 0.72852(18) 0.0019(2) 0.38563(6) 0.0395(4) Uani 1 1 d . . .
C9 C 0.2185(2) -0.0272(3) 0.40010(7) 0.0527(5) Uani 1 1 d . . .
N10 N 0.73664(18) 0.2563(2) 0.30015(5) 0.0512(4) Uani 1 1 d . . .
N11 N 0.35202(18) -0.0705(2) 0.41264(5) 0.0509(4) Uani 1 1 d . . .
N12 N 0.80111(18) -0.1575(2) 0.43154(6) 0.0530(5) Uani 1 1 d . . .
C13 C 0.1974(2) 0.0714(3) 0.36807(7) 0.0537(5) Uani 1 1 d . . .
C14 C 0.5980(2) 0.2316(2) 0.30414(6) 0.0422(4) Uani 1 1 d . . .
C15 C 0.6601(2) -0.1566(2) 0.43349(6) 0.0451(5) Uani 1 1 d . . .
C16 C 0.3138(2) 0.1279(3) 0.34717(7) 0.0458(5) Uani 1 1 d . . .
C17 C 0.4887(2) 0.2894(2) 0.27515(6) 0.0457(5) Uani 1 1 d . . .
C18 C 0.5410(3) 0.3748(3) 0.23806(8) 0.0623(6) Uani 1 1 d . . .
C19 C 0.5759(3) -0.2437(3) 0.46358(7) 0.0571(6) Uani 1 1 d . . .
C20 C 0.4637(3) 0.4563(3) 0.27139(9) 0.0634(7) Uani 1 1 d . . .
C21 C 0.6537(4) -0.3442(4) 0.49274(9) 0.0739(8) Uani 1 1 d . . .
C22 C 0.5896(4) -0.2055(4) 0.50839(9) 0.0785(8) Uani 1 1 d . . .
H1 H 0.411(2) 0.225(2) 0.2708(7) 0.057(6) Uiso 1 1 d . . .
H2 H 0.307(2) 0.180(2) 0.3314(7) 0.041(7) Uiso 1 1 d . . .
H3 H 0.105(3) 0.104(3) 0.3606(7) 0.066(7) Uiso 1 1 d . . .
H4 H 0.519(3) 0.515(3) 0.2891(9) 0.084(9) Uiso 1 1 d . . .
H5 H 0.482(3) 0.351(3) 0.2128(9) 0.075(7) Uiso 1 1 d . . .
H6 H 0.139(3) -0.069(3) 0.4144(7) 0.067(7) Uiso 1 1 d . . .
H7 H 0.487(3) -0.275(3) 0.4550(8) 0.069(7) Uiso 1 1 d . . .
H8 H 0.361(3) 0.485(3) 0.2673(8) 0.074(8) Uiso 1 1 d . . .
H9 H 0.647(3) 0.393(3) 0.2361(8) 0.081(8) Uiso 1 1 d . . .
H10 H 0.604(3) -0.440(4) 0.5009(9) 0.101(10) Uiso 1 1 d . . .
H11 H 0.757(4) -0.346(3) 0.4910(9) 0.098(10) Uiso 1 1 d . . .
H12 H 0.658(3) -0.128(3) 0.5141(9) 0.092(9) Uiso 1 1 d . . .
H13 H 0.513(4) -0.215(4) 0.5244(11) 0.109(11) Uiso 1 1 d . . .

loop_
_atom_site_aniso_label
_atom_site_aniso_U_11
_atom_site_aniso_U_22
_atom_site_aniso_U_33
_atom_site_aniso_U_23
_atom_site_aniso_U_13
_atom_site_aniso_U_12
N1 0.0300(7) 0.0420(8) 0.0386(8) -0.0028(6) 0.0001(6) -0.0002(6)
N2 0.0311(8) 0.0450(8) 0.0384(8) -0.0014(7) -0.0022(6) -0.0007(6)
C3 0.0301(9) 0.0408(9) 0.0380(9) -0.0064(7) 0.0010(7) -0.0022(7)
N4 0.0349(8) 0.0596(10) 0.0498(9) 0.0054(8) 0.0046(7) -0.0002(7)
C5 0.0278(9) 0.0476(10) 0.0413(9) -0.0056(8) 0.0027(7) -0.0001(7)
C6 0.0292(9) 0.0437(9) 0.0389(9) -0.0080(8) -0.0006(7) -0.0018(7)
N7 0.0355(9) 0.0627(11) 0.0514(10) 0.0045(8) -0.0022(7) 0.0045(8)
C8 0.0288(9) 0.0482(10) 0.0416(9) -0.0059(8) 0.0009(7) 0.0006(8)
C9 0.0308(10) 0.0699(14) 0.0573(12) -0.0025(11) 0.0068(9) -0.0061(10)
N10 0.0398(9) 0.0613(10) 0.0524(10) 0.0084(8) 0.0020(8) -0.0041(8)
N11 0.0388(9) 0.0621(11) 0.0518(10) 0.0016(8) 0.0031(7) -0.0054(8)
N12 0.0416(10) 0.0615(11) 0.0559(10) 0.0082(9) -0.0078(8) 0.0034(8)
C13 0.0299(10) 0.0673(14) 0.0639(14) -0.0031(11) -0.0041(9) 0.0038(9)
C14 0.0390(10) 0.0437(10) 0.0437(10) -0.0014(8) 0.0008(8) -0.0037(8)
C15 0.0411(11) 0.0486(10) 0.0455(10) 0.0002(9) -0.0066(8) -0.0003(8)
C16 0.0380(10) 0.0512(12) 0.0482(12) 0.0075(10) -0.0056(9) 0.0024(9)
C17 0.0404(11) 0.0484(11) 0.0483(11) 0.0048(9) -0.0065(9) -0.0083(9)
C18 0.0539(14) 0.0763(16) 0.0566(14) 0.0177(12) -0.0092(11) -0.0141(12)
C19 0.0471(12) 0.0649(13) 0.0593(13) 0.0155(11) -0.0126(11) -0.0126(11)
C20 0.0605(16) 0.0508(12) 0.0790(17) 0.0050(12) -0.0180(14) -0.0057(12)
C21 0.0675(18) 0.0780(18) 0.0763(17) 0.0297(15) -0.0003(14) 0.0022(15)
C22 0.086(2) 0.091(2) 0.0588(15) 0.0033(14) 0.0189(15) -0.0256(18)
